data_7712846
loop_
_publ_author_name
'Xiao, Wang-Chuan'
'Nie, Qing-Bin'
'Luo, Geng-Geng'

_publ_section_title
;
 Secondary hierarchical complexity in double-stranded cluster helicates
 covered by NNNNN type pincer ligands
;
_journal_name_full 'Dalton Transactions'
_journal_paper_doi 10.1039/D3DT00912B
_journal_year 2023
_chemical_formula_moiety 'C35 H25 N5, H2 O'
_chemical_formula_sum 'C35 H27 N5 O'
_chemical_formula_weight 533.61
_space_group_crystal_system monoclinic
_space_group_IT_number 14
_space_group_name_Hall '-P 2yn'
_space_group_name_H-M_alt 'P 1 21/n 1'
_atom_sites_solution_hydrogens mixed
_atom_sites_solution_primary iterative
_audit_creation_date 2023-04-18
_audit_creation_method
;
Olex2 1.2
(compiled 2017.03.28 svn.r3405 for OlexSys, GUI svn.r5337)
;
_audit_update_record
;
2023-04-18 deposited with the CCDC.	2023-04-20 downloaded from the CCDC.
;
_cell_angle_alpha 90
_cell_angle_beta 110.215(9)
_cell_angle_gamma 90
_cell_formula_units_Z 4
_cell_length_a 14.8674(14)
_cell_length_b 13.0593(9)
_cell_length_c 15.2619(12)
_cell_measurement_reflns_used 2341
_cell_measurement_temperature 173.0
_cell_measurement_theta_max 24.0240
_cell_measurement_theta_min 3.9050
_cell_volume 2780.7(4)
_computing_cell_refinement 'CrysAlisPro 1.171.38.41 (Rigaku OD, 2015)'
_computing_data_collection 'CrysAlisPro 1.171.38.41 (Rigaku OD, 2015)'
_computing_data_reduction 'CrysAlisPro 1.171.38.41 (Rigaku OD, 2015)'
_computing_molecular_graphics 'Olex2 (Dolomanov et al., 2009)'
_computing_publication_material 'Olex2 (Dolomanov et al., 2009)'
_computing_structure_refinement 'ShelXL (Sheldrick, 2015)'
_computing_structure_solution 'olex2.solve (Bourhis et al., 2015)'
_diffrn_ambient_temperature 173.0
_diffrn_detector 'CCD plate'
_diffrn_detector_area_resol_mean 16.1213
_diffrn_detector_type Eos
_diffrn_measured_fraction_theta_full 0.996
_diffrn_measured_fraction_theta_max 0.845
_diffrn_measurement_details
;
List of Runs (angles in degrees, time in seconds):

  # Type    Start    End  Width  t~exp~   \w     \q     \k     \f   Frames
#--------------------------------------------------------------------------
  1  \w    -33.00  42.00   1.00   22.50    --  -16.28  55.00 -10.00   75
  2  \w    -20.00  48.00   1.00   22.50    --  -16.28  77.00  60.00   68
  3  \w     35.00  88.00   1.00   22.50    --   15.49 178.00 -30.00   53
  4  \w    -23.00  21.00   1.00   22.50    --  -16.28 -99.00 120.00   44
;
_diffrn_measurement_device 'four-circle diffractometer'
_diffrn_measurement_device_type 'Xcalibur, Eos, Gemini'
_diffrn_measurement_method '\w scans'
_diffrn_orient_matrix_type 'CrysAlisPro convention (1999,Acta A55,543-557)'
_diffrn_orient_matrix_UB_11 0.0218086000
_diffrn_orient_matrix_UB_12 0.0471741000
_diffrn_orient_matrix_UB_13 -0.0042671000
_diffrn_orient_matrix_UB_21 -0.0182797000
_diffrn_orient_matrix_UB_22 0.0226745000
_diffrn_orient_matrix_UB_23 0.0326096000
_diffrn_orient_matrix_UB_31 0.0421536000
_diffrn_orient_matrix_UB_32 -0.0145453000
_diffrn_orient_matrix_UB_33 0.0369968000
_diffrn_radiation_monochromator graphite
_diffrn_radiation_probe x-ray
_diffrn_radiation_type MoK\a
_diffrn_radiation_wavelength 0.71073
_diffrn_reflns_av_R_equivalents 0.0306
_diffrn_reflns_av_unetI/netI 0.0648
_diffrn_reflns_Laue_measured_fraction_full 0.996
_diffrn_reflns_Laue_measured_fraction_max 0.845
_diffrn_reflns_limit_h_max 18
_diffrn_reflns_limit_h_min -17
_diffrn_reflns_limit_k_max 16
_diffrn_reflns_limit_k_min -17
_diffrn_reflns_limit_l_max 21
_diffrn_reflns_limit_l_min -17
_diffrn_reflns_number 14155
_diffrn_reflns_point_group_measured_fraction_full 0.996
_diffrn_reflns_point_group_measured_fraction_max 0.845
_diffrn_reflns_theta_full 25.242
_diffrn_reflns_theta_max 29.408
_diffrn_reflns_theta_min 3.429
_diffrn_source 'fine-focus sealed X-ray tube'
_diffrn_source_type 'Enhance (Mo) X-ray Source'
_exptl_absorpt_coefficient_mu 0.079
_exptl_absorpt_correction_T_max 1.00000
_exptl_absorpt_correction_T_min 0.59616
_exptl_absorpt_correction_type multi-scan
_exptl_absorpt_process_details
;
CrysAlisPro 1.171.38.41 (Rigaku Oxford Diffraction, 2015)
Empirical absorption correction using spherical harmonics,
 implemented in SCALE3 ABSPACK scaling algorithm.
;
_exptl_crystal_colour 'clear yellowish yellow'
_exptl_crystal_colour_lustre clear
_exptl_crystal_colour_modifier yellowish
_exptl_crystal_colour_primary yellow
_exptl_crystal_density_diffrn 1.275
_exptl_crystal_description plate
_exptl_crystal_F_000 1120
_exptl_crystal_size_max 0.11
_exptl_crystal_size_mid 0.08
_exptl_crystal_size_min 0.05
_refine_diff_density_max 0.120
_refine_diff_density_min -0.149
_refine_diff_density_rms 0.035
_refine_ls_extinction_coef 0.0047(5)
_refine_ls_extinction_expression Fc^*^=kFc[1+0.001xFc^2^\l^3^/sin(2\q)]^-1/4^
_refine_ls_extinction_method SHELXL
_refine_ls_goodness_of_fit_ref 1.025
_refine_ls_hydrogen_treatment constr
_refine_ls_matrix_type full
_refine_ls_number_parameters 374
_refine_ls_number_reflns 6480
_refine_ls_number_restraints 0
_refine_ls_restrained_S_all 1.025
_refine_ls_R_factor_all 0.1573
_refine_ls_R_factor_gt 0.0635
_refine_ls_shift/su_max 0.001
_refine_ls_shift/su_mean 0.000
_refine_ls_structure_factor_coef Fsqd
_refine_ls_weighting_details
;
 w=1/[\s^2^(Fo^2^)+(0.0396P)^2^]
 where P=(Fo^2^+2Fc^2^)/3
;
_refine_ls_weighting_scheme calc
_refine_ls_wR_factor_gt 0.1128
_refine_ls_wR_factor_ref 0.1494
_reflns_Friedel_coverage 0.000
_reflns_number_gt 2759
_reflns_number_total 6480
_reflns_threshold_expression 'I > 2\s(I)'
_cod_data_source_file d3dt00912b2.cif
_cod_data_source_block exp_6881
_cod_original_sg_symbol_H-M 'P 21/n'
_cod_database_code 7712846
_shelxl_version_number 2013-2
_shelx_space_group_comment
;
The symmetry employed for this shelxl refinement is uniquely defined
by the following loop, which should always be used as a source of
symmetry information in preference to the above space-group names.
They are only intended as comments.
;
_shelx_estimated_absorpt_t_max 0.992
_shelx_estimated_absorpt_t_min 0.984
_reflns_odcompleteness_completeness 99.61
_reflns_odcompleteness_iscentric 1
_reflns_odcompleteness_theta 26.32
_olex2_refinement_description
;
1. Fixed Uiso
 At 1.2 times of:
  All C(H) groups, All N(H) groups
 At 1.5 times of:
  All O(H,H) groups
2.a Free rotating group:
 O(HA,HB)
2.b Aromatic/amide H refined with riding coordinates:
 N1AA(H1AA), N2AA(H2AA), C1BA(H1BA), C2BA(H2BA), C4BA(H4BA), C7BA(H7BA),
 C8BA(H8BA), C9BA(H9BA), C0CA(H0CA), C3CA(H3CA), C5CA(H5CA), C6CA(H6CA),
 C7CA(H7CA), C9CA(H9CA), C0DA(H0DA), C1DA(H1DA), C2DA(H2DA), C3DA(H3DA),
 C4DA(H4DA), C5DA(H5DA), C6DA(H6DA), C7DA(H7DA), C8DA(H8DA), C9DA(H9DA),
 C0EA(H0EA)
;
_olex2_submission_special_instructions 'No special instructions were received'
_oxdiff_exptl_absorpt_empirical_details
;
Empirical correction (ABSPACK) includes:
- Absorption correction using spherical harmonics
- Frame scaling
;
_oxdiff_exptl_absorpt_empirical_full_max 1.581
_oxdiff_exptl_absorpt_empirical_full_min 0.590

loop_
_space_group_symop_operation_xyz
'x, y, z'
'-x+1/2, y+1/2, -z+1/2'
'-x, -y, -z'
'x-1/2, -y-1/2, z-1/2'

loop_
_atom_site_label
_atom_site_type_symbol
_atom_site_fract_x
_atom_site_fract_y
_atom_site_fract_z
_atom_site_U_iso_or_equiv
_atom_site_adp_type
_atom_site_occupancy
_atom_site_site_symmetry_order
_atom_site_calc_flag
_atom_site_refinement_flags_posn
_atom_site_refinement_flags_adp
_atom_site_refinement_flags_occupancy
_atom_site_disorder_assembly
_atom_site_disorder_group
N0AA N 0.47678(13) 0.88194(14) 0.73219(13) 0.0711(5) Uani 1 1 d . . . . .
N1AA N 0.56891(13) 0.84859(16) 0.91896(13) 0.0731(6) Uani 1 1 d . . . . .
H1AA H 0.5425 0.7941 0.8862 0.088 Uiso 1 1 calc R . . . .
N2AA N 0.42413(13) 0.70788(17) 0.63134(13) 0.0786(6) Uani 1 1 d . . . . .
H2AA H 0.4533 0.7004 0.6919 0.094 Uiso 1 1 calc R . . . .
N N 0.60484(14) 0.66687(18) 1.02424(14) 0.0827(6) Uani 1 1 d . . . . .
O O 0.47321(14) 0.64274(15) 0.83625(12) 0.1041(6) Uani 1 1 d . . . . .
HA H 0.5174 0.6362 0.8890 0.156 Uiso 1 1 d G . . . .
HB H 0.4809 0.5921 0.8045 0.156 Uiso 1 1 d G . . . .
C5AA C 0.62496(16) 0.8476(2) 1.01187(17) 0.0719(6) Uani 1 1 d . . . . .
C6AA C 0.49476(15) 0.96417(19) 0.78913(16) 0.0672(6) Uani 1 1 d . . . . .
C7AA C 0.64374(16) 0.7542(2) 1.06704(17) 0.0729(7) Uani 1 1 d . . . . .
C8AA C 0.61406(16) 1.0103(2) 0.95626(17) 0.0696(6) Uani 1 1 d . . . . .
C9AA C 0.39789(16) 0.6285(2) 0.56875(19) 0.0755(7) Uani 1 1 d . . . . .
C0BA C 0.63449(15) 1.12010(19) 0.95180(15) 0.0670(6) Uani 1 1 d . . . . .
C1BA C 0.36918(17) 0.9850(2) 0.61188(17) 0.0803(7) Uani 1 1 d . . . . .
H1BA H 0.3257 0.9908 0.5496 0.096 Uiso 1 1 calc R . . . .
C2BA C 0.65307(16) 0.9475(2) 1.03503(17) 0.0760(7) Uani 1 1 d . . . . .
H2BA H 0.6927 0.9704 1.0950 0.091 Uiso 1 1 calc R . . . .
C3BA C 0.31961(17) 0.8522(2) 0.41407(17) 0.0753(7) Uani 1 1 d . . . . .
C4BA C 0.68522(18) 1.2614(2) 0.87844(18) 0.0919(8) Uani 1 1 d . . . . .
H4BA H 0.7034 1.2866 0.8286 0.110 Uiso 1 1 calc R . . . .
N5BA N 0.46365(16) 0.50203(18) 0.68690(16) 0.0912(7) Uani 1 1 d . . . . .
C6BA C 0.41914(16) 0.5219(2) 0.5957(2) 0.0771(7) Uani 1 1 d . . . . .
C7BA C 0.35533(17) 0.6721(2) 0.48260(18) 0.0818(7) Uani 1 1 d . . . . .
H7BA H 0.3296 0.6356 0.4255 0.098 Uiso 1 1 calc R . . . .
C8BA C 0.45071(17) 1.05821(19) 0.76111(17) 0.0755(7) Uani 1 1 d . . . . .
H8BA H 0.4641 1.1145 0.8031 0.091 Uiso 1 1 calc R . . . .
C9BA C 0.38723(17) 1.0682(2) 0.67140(18) 0.0824(7) Uani 1 1 d . . . . .
H9BA H 0.3561 1.1317 0.6505 0.099 Uiso 1 1 calc R . . . .
C0CA C 0.63326(16) 1.1869(2) 1.02229(16) 0.0788(7) Uani 1 1 d . . . . .
H0CA H 0.6161 1.1620 1.0729 0.095 Uiso 1 1 calc R . . . .
C1CA C 0.35569(16) 0.7795(2) 0.49202(18) 0.0764(7) Uani 1 1 d . . . . .
C2CA C 0.55997(16) 0.94672(19) 0.88433(16) 0.0690(6) Uani 1 1 d . . . . .
C3CA C 0.66156(17) 1.1597(2) 0.88049(17) 0.0820(7) Uani 1 1 d . . . . .
H3CA H 0.6639 1.1157 0.8318 0.098 Uiso 1 1 calc R . . . .
C4CA C 0.41505(16) 0.8931(2) 0.64378(17) 0.0722(7) Uani 1 1 d . . . . .
C5CA C 0.62009(19) 0.5816(2) 1.0762(2) 0.0948(8) Uani 1 1 d . . . . .
H5CA H 0.5920 0.5197 1.0464 0.114 Uiso 1 1 calc R . . . .
C6CA C 0.65669(18) 1.2892(2) 1.01979(19) 0.0905(8) Uani 1 1 d . . . . .
H6CA H 0.6547 1.3339 1.0682 0.109 Uiso 1 1 calc R . . . .
C7CA C 0.4728(2) 0.3251(2) 0.6495(2) 0.1012(9) Uani 1 1 d . . . . .
H7CA H 0.4943 0.2579 0.6701 0.121 Uiso 1 1 calc R . . . .
C8CA C 0.39907(16) 0.8000(2) 0.58746(17) 0.0735(7) Uani 1 1 d . . . . .
C9CA C 0.69980(18) 0.7561(2) 1.16107(19) 0.0920(8) Uani 1 1 d . . . . .
H9CA H 0.7279 0.8184 1.1899 0.110 Uiso 1 1 calc R . . . .
C0DA C 0.4889(2) 0.4052(3) 0.7109(2) 0.1071(10) Uani 1 1 d . . . . .
H0DA H 0.5203 0.3907 0.7753 0.129 Uiso 1 1 calc R . . . .
C1DA C 0.3726(2) 0.9362(3) 0.4051(2) 0.0976(9) Uani 1 1 d . . . . .
H1DA H 0.4351 0.9459 0.4495 0.117 Uiso 1 1 calc R . . . .
C2DA C 0.4251(2) 0.3456(3) 0.5577(2) 0.1112(10) Uani 1 1 d . . . . .
H2DA H 0.4106 0.2920 0.5128 0.133 Uiso 1 1 calc R . . . .
C3DA C 0.23010(18) 0.8388(2) 0.34652(17) 0.0828(7) Uani 1 1 d . . . . .
H3DA H 0.1925 0.7811 0.3499 0.099 Uiso 1 1 calc R . . . .
C4DA C 0.68273(19) 1.3266(2) 0.9481(2) 0.0951(8) Uani 1 1 d . . . . .
H4DA H 0.6988 1.3969 0.9466 0.114 Uiso 1 1 calc R . . . .
C5DA C 0.3980(2) 0.4442(2) 0.5304(2) 0.1025(9) Uani 1 1 d . . . . .
H5DA H 0.3646 0.4591 0.4664 0.123 Uiso 1 1 calc R . . . .
C6DA C 0.3375(3) 1.0058(3) 0.3339(3) 0.1129(11) Uani 1 1 d . . . . .
H6DA H 0.3751 1.0630 0.3295 0.135 Uiso 1 1 calc R . . . .
C7DA C 0.6734(2) 0.5776(2) 1.1692(2) 0.1019(9) Uani 1 1 d . . . . .
H7DA H 0.6820 0.5152 1.2031 0.122 Uiso 1 1 calc R . . . .
C8DA C 0.7141(2) 0.6671(3) 1.2120(2) 0.1044(9) Uani 1 1 d . . . . .
H8DA H 0.7521 0.6674 1.2764 0.125 Uiso 1 1 calc R . . . .
C9DA C 0.2471(3) 0.9918(3) 0.2691(2) 0.1097(10) Uani 1 1 d . . . . .
H9DA H 0.2214 1.0406 0.2206 0.132 Uiso 1 1 calc R . . . .
C0EA C 0.1946(2) 0.9076(3) 0.27452(19) 0.1008(9) Uani 1 1 d . . . . .
H0EA H 0.1334 0.8966 0.2284 0.121 Uiso 1 1 calc R . . . .

loop_
_atom_site_aniso_label
_atom_site_aniso_U_11
_atom_site_aniso_U_22
_atom_site_aniso_U_33
_atom_site_aniso_U_23
_atom_site_aniso_U_13
_atom_site_aniso_U_12
N0AA 0.0624(12) 0.0763(14) 0.0773(13) -0.0251(11) 0.0275(10) -0.0100(10)
N1AA 0.0650(12) 0.0800(15) 0.0790(14) -0.0245(12) 0.0310(11) -0.0116(11)
N2AA 0.0597(12) 0.0888(15) 0.0811(13) -0.0261(13) 0.0164(10) -0.0035(12)
N 0.0747(14) 0.0821(16) 0.0904(14) -0.0136(14) 0.0276(11) -0.0038(13)
O 0.1197(16) 0.1007(15) 0.0920(13) -0.0271(11) 0.0368(11) -0.0097(12)
C5AA 0.0603(14) 0.0842(19) 0.0764(17) -0.0180(15) 0.0305(13) -0.0063(14)
C6AA 0.0561(14) 0.0741(17) 0.0772(16) -0.0165(14) 0.0304(12) -0.0029(13)
C7AA 0.0595(14) 0.0842(19) 0.0787(17) -0.0185(15) 0.0286(13) -0.0042(14)
C8AA 0.0640(14) 0.0799(18) 0.0724(16) -0.0233(14) 0.0333(12) -0.0093(13)
C9AA 0.0555(14) 0.0822(19) 0.0849(18) -0.0318(16) 0.0194(13) -0.0140(14)
C0BA 0.0603(14) 0.0738(17) 0.0723(15) -0.0251(13) 0.0296(12) -0.0061(12)
C1BA 0.0677(16) 0.0893(19) 0.0826(16) -0.0162(16) 0.0244(13) 0.0022(15)
C2BA 0.0662(15) 0.090(2) 0.0759(16) -0.0291(15) 0.0292(13) -0.0145(14)
C3BA 0.0638(15) 0.0891(19) 0.0819(17) -0.0239(15) 0.0364(14) -0.0165(14)
C4BA 0.107(2) 0.083(2) 0.0894(18) -0.0111(16) 0.0391(16) -0.0092(17)
N5BA 0.0906(16) 0.0897(18) 0.0915(17) -0.0211(14) 0.0294(13) 0.0054(14)
C6BA 0.0550(14) 0.085(2) 0.0910(19) -0.0277(16) 0.0246(13) -0.0137(14)
C7BA 0.0649(15) 0.095(2) 0.0803(18) -0.0285(16) 0.0186(13) -0.0134(14)
C8BA 0.0687(15) 0.0811(18) 0.0791(17) -0.0245(15) 0.0289(13) -0.0032(14)
C9BA 0.0751(16) 0.0779(18) 0.0955(19) -0.0191(16) 0.0313(15) 0.0015(14)
C0CA 0.0696(15) 0.093(2) 0.0776(16) -0.0251(15) 0.0305(13) -0.0057(14)
C1CA 0.0576(14) 0.090(2) 0.0796(17) -0.0230(16) 0.0211(13) -0.0128(14)
C2CA 0.0649(15) 0.0712(17) 0.0794(16) -0.0181(14) 0.0360(13) -0.0084(13)
C3CA 0.0897(18) 0.0790(19) 0.0865(17) -0.0281(15) 0.0424(15) -0.0101(15)
C4CA 0.0560(14) 0.0823(18) 0.0807(17) -0.0262(15) 0.0267(13) -0.0078(14)
C5CA 0.0819(19) 0.086(2) 0.114(2) -0.0125(19) 0.0298(18) -0.0017(17)
C6CA 0.0878(19) 0.087(2) 0.0943(19) -0.0386(17) 0.0280(16) 0.0005(16)
C7CA 0.094(2) 0.082(2) 0.131(3) -0.016(2) 0.044(2) -0.0104(17)
C8CA 0.0547(14) 0.0792(18) 0.0852(17) -0.0189(15) 0.0226(12) -0.0051(13)
C9CA 0.0829(19) 0.104(2) 0.086(2) -0.0200(18) 0.0264(16) -0.0020(17)
C0DA 0.113(2) 0.101(2) 0.108(2) -0.016(2) 0.0379(19) 0.008(2)
C1DA 0.098(2) 0.115(2) 0.096(2) -0.0331(19) 0.0548(18) -0.034(2)
C2DA 0.120(3) 0.085(2) 0.123(3) -0.036(2) 0.035(2) -0.029(2)
C3DA 0.0673(16) 0.100(2) 0.0859(18) -0.0087(17) 0.0327(14) -0.0098(15)
C4DA 0.103(2) 0.0780(19) 0.100(2) -0.0199(17) 0.0288(17) -0.0061(16)
C5DA 0.107(2) 0.085(2) 0.100(2) -0.0303(18) 0.0157(16) -0.0239(18)
C6DA 0.156(3) 0.107(3) 0.119(3) -0.034(2) 0.102(3) -0.039(3)
C7DA 0.089(2) 0.101(2) 0.110(2) 0.002(2) 0.0267(17) 0.0152(19)
C8DA 0.092(2) 0.128(3) 0.0828(19) -0.008(2) 0.0173(16) 0.009(2)
C9DA 0.160(3) 0.098(3) 0.101(2) 0.001(2) 0.084(3) 0.008(2)
C0EA 0.096(2) 0.125(3) 0.086(2) 0.0044(19) 0.0376(16) 0.010(2)

loop_
_atom_type_symbol
_atom_type_description
_atom_type_scat_dispersion_real
_atom_type_scat_dispersion_imag
_atom_type_scat_source
C C 0.0033 0.0016 'International Tables Vol C Tables 4.2.6.8 and 6.1.1.4'
H H 0.0000 0.0000 'International Tables Vol C Tables 4.2.6.8 and 6.1.1.4'
N N 0.0061 0.0033 'International Tables Vol C Tables 4.2.6.8 and 6.1.1.4'
O O 0.0106 0.0060 'International Tables Vol C Tables 4.2.6.8 and 6.1.1.4'

loop_
_geom_angle_atom_site_label_1
_geom_angle_atom_site_label_2
_geom_angle_atom_site_label_3
_geom_angle
_geom_angle_site_symmetry_1
_geom_angle_site_symmetry_3
_geom_angle_publ_flag
C6AA N0AA C4CA 118.2(2) . . ?
C5AA N1AA H1AA 124.8 . . ?
C5AA N1AA C2CA 110.4(2) . . ?
C2CA N1AA H1AA 124.8 . . ?
C9AA N2AA H2AA 124.4 . . ?
C8CA N2AA H2AA 124.4 . . ?
C8CA N2AA C9AA 111.1(2) . . ?
C5CA N C7AA 117.5(2) . . ?
HA O HB 104.5 . . ?
N1AA C5AA C7AA 122.2(2) . . ?
N1AA C5AA C2BA 106.1(2) . . ?
C2BA C5AA C7AA 131.7(2) . . ?
N0AA C6AA C8BA 122.6(2) . . ?
N0AA C6AA C2CA 115.6(2) . . ?
C8BA C6AA C2CA 121.7(2) . . ?
N C7AA C5AA 117.8(2) . . ?
N C7AA C9CA 121.5(3) . . ?
C9CA C7AA C5AA 120.7(3) . . ?
C2BA C8AA C0BA 125.3(2) . . ?
C2CA C8AA C0BA 128.1(2) . . ?
C2CA C8AA C2BA 106.4(2) . . ?
N2AA C9AA C6BA 123.0(2) . . ?
C7BA C9AA N2AA 106.3(2) . . ?
C7BA C9AA C6BA 130.7(2) . . ?
C0CA C0BA C8AA 121.1(2) . . ?
C3CA C0BA C8AA 121.4(2) . . ?
C3CA C0BA C0CA 117.3(2) . . ?
C9BA C1BA H1BA 120.3 . . ?
C9BA C1BA C4CA 119.4(2) . . ?
C4CA C1BA H1BA 120.3 . . ?
C5AA C2BA C8AA 109.5(2) . . ?
C5AA C2BA H2BA 125.2 . . ?
C8AA C2BA H2BA 125.2 . . ?
C1DA C3BA C1CA 122.0(2) . . ?
C3DA C3BA C1CA 120.6(2) . . ?
C3DA C3BA C1DA 117.4(3) . . ?
C3CA C4BA H4BA 119.8 . . ?
C4DA C4BA H4BA 119.8 . . ?
C4DA C4BA C3CA 120.4(3) . . ?
C0DA N5BA C6BA 117.3(2) . . ?
N5BA C6BA C9AA 117.3(2) . . ?
N5BA C6BA C5DA 120.9(3) . . ?
C5DA C6BA C9AA 121.8(3) . . ?
C9AA C7BA H7BA 125.3 . . ?
C9AA C7BA C1CA 109.3(2) . . ?
C1CA C7BA H7BA 125.3 . . ?
C6AA C8BA H8BA 120.7 . . ?
C9BA C8BA C6AA 118.6(2) . . ?
C9BA C8BA H8BA 120.7 . . ?
C1BA C9BA H9BA 120.3 . . ?
C8BA C9BA C1BA 119.4(2) . . ?
C8BA C9BA H9BA 120.3 . . ?
C0BA C0CA H0CA 119.6 . . ?
C6CA C0CA C0BA 120.9(2) . . ?
C6CA C0CA H0CA 119.6 . . ?
C7BA C1CA C3BA 124.9(2) . . ?
C8CA C1CA C3BA 128.8(3) . . ?
C8CA C1CA C7BA 106.2(2) . . ?
N1AA C2CA C6AA 118.1(2) . . ?
N1AA C2CA C8AA 107.5(2) . . ?
C8AA C2CA C6AA 134.2(2) . . ?
C0BA C3CA H3CA 119.2 . . ?
C4BA C3CA C0BA 121.6(2) . . ?
C4BA C3CA H3CA 119.2 . . ?
N0AA C4CA C1BA 121.8(2) . . ?
N0AA C4CA C8CA 114.4(2) . . ?
C1BA C4CA C8CA 123.7(2) . . ?
N C5CA H5CA 117.8 . . ?
N C5CA C7DA 124.4(3) . . ?
C7DA C5CA H5CA 117.8 . . ?
C0CA C6CA H6CA 119.7 . . ?
C4DA C6CA C0CA 120.6(2) . . ?
C4DA C6CA H6CA 119.7 . . ?
C0DA C7CA H7CA 121.3 . . ?
C2DA C7CA H7CA 121.3 . . ?
C2DA C7CA C0DA 117.4(3) . . ?
N2AA C8CA C1CA 107.0(2) . . ?
N2AA C8CA C4CA 118.9(2) . . ?
C1CA C8CA C4CA 133.9(3) . . ?
C7AA C9CA H9CA 120.3 . . ?
C8DA C9CA C7AA 119.3(3) . . ?
C8DA C9CA H9CA 120.3 . . ?
N5BA C0DA C7CA 124.7(3) . . ?
N5BA C0DA H0DA 117.6 . . ?
C7CA C0DA H0DA 117.6 . . ?
C3BA C1DA H1DA 119.1 . . ?
C6DA C1DA C3BA 121.9(3) . . ?
C6DA C1DA H1DA 119.1 . . ?
C7CA C2DA H2DA 120.3 . . ?
C7CA C2DA C5DA 119.4(3) . . ?
C5DA C2DA H2DA 120.3 . . ?
C3BA C3DA H3DA 119.4 . . ?
C0EA C3DA C3BA 121.1(3) . . ?
C0EA C3DA H3DA 119.4 . . ?
C4BA C4DA H4DA 120.4 . . ?
C6CA C4DA C4BA 119.2(3) . . ?
C6CA C4DA H4DA 120.4 . . ?
C6BA C5DA H5DA 119.9 . . ?
C2DA C5DA C6BA 120.2(3) . . ?
C2DA C5DA H5DA 119.9 . . ?
C1DA C6DA H6DA 120.3 . . ?
C1DA C6DA C9DA 119.4(3) . . ?
C9DA C6DA H6DA 120.3 . . ?
C5CA C7DA H7DA 121.2 . . ?
C5CA C7DA C8DA 117.6(3) . . ?
C8DA C7DA H7DA 121.2 . . ?
C9CA C8DA H8DA 120.2 . . ?
C7DA C8DA C9CA 119.7(3) . . ?
C7DA C8DA H8DA 120.2 . . ?
C6DA C9DA H9DA 120.1 . . ?
C0EA C9DA C6DA 119.8(3) . . ?
C0EA C9DA H9DA 120.1 . . ?
C3DA C0EA H0EA 119.8 . . ?
C9DA C0EA C3DA 120.3(3) . . ?
C9DA C0EA H0EA 119.8 . . ?

loop_
_geom_bond_atom_site_label_1
_geom_bond_atom_site_label_2
_geom_bond_distance
_geom_bond_site_symmetry_2
_geom_bond_publ_flag
N0AA C6AA 1.349(3) . ?
N0AA C4CA 1.352(3) . ?
N1AA H1AA 0.8800 . ?
N1AA C5AA 1.374(3) . ?
N1AA C2CA 1.375(3) . ?
N2AA H2AA 0.8800 . ?
N2AA C9AA 1.372(3) . ?
N2AA C8CA 1.364(3) . ?
N C7AA 1.342(3) . ?
N C5CA 1.341(3) . ?
O HA 0.8499 . ?
O HB 0.8502 . ?
C5AA C7AA 1.453(3) . ?
C5AA C2BA 1.379(3) . ?
C6AA C8BA 1.388(3) . ?
C6AA C2CA 1.459(3) . ?
C7AA C9CA 1.389(3) . ?
C8AA C0BA 1.473(3) . ?
C8AA C2BA 1.404(3) . ?
C8AA C2CA 1.389(3) . ?
C9AA C6BA 1.455(3) . ?
C9AA C7BA 1.370(3) . ?
C0BA C0CA 1.390(3) . ?
C0BA C3CA 1.385(3) . ?
C1BA H1BA 0.9500 . ?
C1BA C9BA 1.382(3) . ?
C1BA C4CA 1.382(3) . ?
C2BA H2BA 0.9500 . ?
C3BA C1CA 1.470(3) . ?
C3BA C1DA 1.384(3) . ?
C3BA C3DA 1.384(3) . ?
C4BA H4BA 0.9500 . ?
C4BA C3CA 1.377(3) . ?
C4BA C4DA 1.372(3) . ?
N5BA C6BA 1.344(3) . ?
N5BA C0DA 1.334(3) . ?
C6BA C5DA 1.381(3) . ?
C7BA H7BA 0.9500 . ?
C7BA C1CA 1.410(3) . ?
C8BA H8BA 0.9500 . ?
C8BA C9BA 1.375(3) . ?
C9BA H9BA 0.9500 . ?
C0CA H0CA 0.9500 . ?
C0CA C6CA 1.385(3) . ?
C1CA C8CA 1.400(3) . ?
C3CA H3CA 0.9500 . ?
C4CA C8CA 1.461(3) . ?
C5CA H5CA 0.9500 . ?
C5CA C7DA 1.367(3) . ?
C6CA H6CA 0.9500 . ?
C6CA C4DA 1.371(3) . ?
C7CA H7CA 0.9500 . ?
C7CA C0DA 1.369(3) . ?
C7CA C2DA 1.361(4) . ?
C9CA H9CA 0.9500 . ?
C9CA C8DA 1.373(3) . ?
C0DA H0DA 0.9500 . ?
C1DA H1DA 0.9500 . ?
C1DA C6DA 1.374(4) . ?
C2DA H2DA 0.9500 . ?
C2DA C5DA 1.369(4) . ?
C3DA H3DA 0.9500 . ?
C3DA C0EA 1.376(3) . ?
C4DA H4DA 0.9500 . ?
C5DA H5DA 0.9500 . ?
C6DA H6DA 0.9500 . ?
C6DA C9DA 1.378(4) . ?
C7DA H7DA 0.9500 . ?
C7DA C8DA 1.372(4) . ?
C8DA H8DA 0.9500 . ?
C9DA H9DA 0.9500 . ?
C9DA C0EA 1.368(4) . ?
C0EA H0EA 0.9500 . ?
